data_4519000
loop_
_publ_author_name
'Lohrey, Trevor D.'
'Cusumano, Alexander Q.'
'Goddard, William A.'
'Stoltz, Brian M.'

_publ_section_title
;
 Identifying the Imperative Role of Metal--Olefin Interactions in
 Catalytic C--O Reductive Elimination from Nickel(II)
;
_journal_issue 16
_journal_name_full 'ACS Catalysis'
_journal_page_first 10208
_journal_page_last 10222
_journal_paper_doi 10.1021/acscatal.1c02790
_journal_volume 11
_journal_year 2021
_chemical_formula_sum 'C34 H55 I N Ni O P'
_chemical_formula_weight 710.37
_space_group_crystal_system triclinic
_space_group_IT_number 2
_space_group_name_Hall '-P 1'
_space_group_name_H-M_alt 'P -1'
_atom_sites_solution_hydrogens mixed
_atom_sites_solution_primary iterative
_atom_sites_solution_secondary difmap
_audit_creation_method SHELXL-2014/7
_cell_angle_alpha 81.983(3)
_cell_angle_beta 78.073(3)
_cell_angle_gamma 75.856(3)
_cell_formula_units_Z 2
_cell_length_a 11.0239(9)
_cell_length_b 11.4716(9)
_cell_length_c 13.6693(11)
_cell_measurement_reflns_used 9952
_cell_measurement_temperature 100(2)
_cell_measurement_theta_max 25.81
_cell_measurement_theta_min 2.24
_cell_volume 1632.8(2)
_computing_cell_refinement 'Bruker SAINT'
_computing_data_collection 'Bruker APEX3'
_computing_data_reduction 'Bruker SAINT'
_computing_molecular_graphics ORTEP-32
_computing_publication_material WinGX
_computing_structure_refinement 'SHELXL-2014/7 (Sheldrick, 2014)'
_computing_structure_solution SHELXT
_diffrn_ambient_temperature 100(2)
_diffrn_detector_area_resol_mean 8.366
_diffrn_measured_fraction_theta_full 1.000
_diffrn_measured_fraction_theta_max 0.995
_diffrn_measurement_device_type 'Bruker APEX-II CCD'
_diffrn_measurement_method '\f and \w scans'
_diffrn_radiation_type MoK\a
_diffrn_radiation_wavelength 0.71073
_diffrn_reflns_av_R_equivalents 0.0701
_diffrn_reflns_av_unetI/netI 0.0503
_diffrn_reflns_Laue_measured_fraction_full 1.000
_diffrn_reflns_Laue_measured_fraction_max 0.995
_diffrn_reflns_limit_h_max 13
_diffrn_reflns_limit_h_min -13
_diffrn_reflns_limit_k_max 14
_diffrn_reflns_limit_k_min -14
_diffrn_reflns_limit_l_max 17
_diffrn_reflns_limit_l_min -17
_diffrn_reflns_number 44904
_diffrn_reflns_point_group_measured_fraction_full 1.000
_diffrn_reflns_point_group_measured_fraction_max 0.995
_diffrn_reflns_theta_full 25.000
_diffrn_reflns_theta_max 26.456
_diffrn_reflns_theta_min 1.529
_diffrn_source 'microfocus sealed tube'
_exptl_absorpt_coefficient_mu 1.615
_exptl_absorpt_correction_T_max 0.7454
_exptl_absorpt_correction_T_min 0.6542
_exptl_absorpt_correction_type multi-scan
_exptl_absorpt_process_details SADABS
_exptl_crystal_colour purple
_exptl_crystal_density_diffrn 1.445
_exptl_crystal_description block
_exptl_crystal_F_000 740
_exptl_crystal_size_max 0.120
_exptl_crystal_size_mid 0.090
_exptl_crystal_size_min 0.050
_refine_diff_density_max 0.879
_refine_diff_density_min -0.593
_refine_diff_density_rms 0.099
_refine_ls_extinction_method none
_refine_ls_goodness_of_fit_ref 1.028
_refine_ls_hydrogen_treatment mixed
_refine_ls_matrix_type full
_refine_ls_number_parameters 429
_refine_ls_number_reflns 6718
_refine_ls_number_restraints 99
_refine_ls_restrained_S_all 1.184
_refine_ls_R_factor_all 0.0716
_refine_ls_R_factor_gt 0.0425
_refine_ls_shift/su_max 0.001
_refine_ls_shift/su_mean 0.000
_refine_ls_structure_factor_coef Fsqd
_refine_ls_weighting_details 'w=1/[\s^2^(Fo^2^)+(0.0430P)^2^+2.7845P] where P=(Fo^2^+2Fc^2^)/3'
_refine_ls_weighting_scheme calc
_refine_ls_wR_factor_gt 0.0915
_refine_ls_wR_factor_ref 0.1027
_reflns_Friedel_coverage 0.000
_reflns_number_gt 4966
_reflns_number_total 6718
_reflns_threshold_expression 'I > 2\s(I)'
_cod_data_source_file cs1c02790_si_002.cif
_cod_data_source_block 7_2078294
_cod_depositor_comments
;
The following automatic conversions were performed:

data item '_atom_sites_solution_secondary' value 'diffmap' was
changed to 'difmap'.

Automatic conversion script
Id: cif_fix_values 7556 2019-12-06 15:28:31Z antanas 
;
_cod_database_code 4519000
_shelx_shelxl_version_number 2014/7
_shelx_space_group_comment
;
The symmetry employed for this shelxl refinement is uniquely defined
by the following loop, which should always be used as a source of
symmetry information in preference to the above space-group names.
They are only intended as comments.
;

loop_
_space_group_symop_operation_xyz
'x, y, z'
'-x, -y, -z'

loop_
_atom_site_label
_atom_site_type_symbol
_atom_site_fract_x
_atom_site_fract_y
_atom_site_fract_z
_atom_site_U_iso_or_equiv
_atom_site_adp_type
_atom_site_occupancy
_atom_site_site_symmetry_order
_atom_site_calc_flag
_atom_site_refinement_flags_posn
_atom_site_refinement_flags_adp
_atom_site_refinement_flags_occupancy
_atom_site_disorder_assembly
_atom_site_disorder_group
C1 C 0.4293(9) 0.9507(8) 0.1674(8) 0.055(3) Uani 0.55 1 d D U P A 1
H1 H 0.4660 0.9797 0.0977 0.066 Uiso 0.55 1 calc R U P A 1
C2 C 0.3385(11) 1.0481(9) 0.2299(9) 0.077(4) Uani 0.55 1 d D . P A 1
H2A H 0.3264 1.0159 0.3014 0.092 Uiso 0.55 1 calc R U P A 1
H2B H 0.3779 1.1182 0.2237 0.092 Uiso 0.55 1 calc R U P A 1
C3 C 0.2137(11) 1.0889(10) 0.1990(12) 0.083(5) Uani 0.55 1 d D . P A 1
H3A H 0.2251 1.1334 0.1315 0.100 Uiso 0.55 1 calc R U P A 1
H3B H 0.1584 1.1464 0.2460 0.100 Uiso 0.55 1 calc R U P A 1
C4 C 0.1454(10) 0.9897(10) 0.1955(12) 0.074(5) Uani 0.55 1 d D U P A 1
H4A H 0.0681 1.0249 0.1660 0.089 Uiso 0.55 1 calc R U P A 1
H4B H 0.1184 0.9549 0.2647 0.089 Uiso 0.55 1 calc R U P A 1
C5 C 0.2304(10) 0.8893(11) 0.1334(11) 0.075(4) Uani 0.55 1 d D . P A 1
H5A H 0.1853 0.8238 0.1360 0.090 Uiso 0.55 1 calc R U P A 1
H5B H 0.2510 0.9216 0.0624 0.090 Uiso 0.55 1 calc R U P A 1
C6 C 0.3512(7) 0.8404(7) 0.1755(5) 0.0219(18) Uani 0.55 1 d D . P A 1
H6 H 0.3311 0.8066 0.2469 0.026 Uiso 0.55 1 calc R U P A 1
C7 C 0.4827(6) 0.7499(5) 0.0072(5) 0.0612(17) Uani 1 1 d . . . . .
H7A H 0.5757 0.7283 -0.0107 0.092 Uiso 1 1 calc R U . . .
H7B H 0.4511 0.8313 -0.0234 0.092 Uiso 1 1 calc R U . . .
H7C H 0.4465 0.6921 -0.0175 0.092 Uiso 1 1 calc R U . . .
C8 C 0.4931(4) 0.6521(4) 0.1699(4) 0.0380(11) Uani 1 1 d . . . . .
C9 C 0.5745(4) 0.5461(4) 0.1403(4) 0.0284(9) Uani 1 1 d . . . . .
C10 C 0.6126(4) 0.4516(4) 0.2160(3) 0.0294(9) Uani 1 1 d . . . . .
C11 C 0.6808(4) 0.3305(4) 0.1874(3) 0.0281(9) Uani 1 1 d . . . . .
C12 C 0.7882(4) 0.3150(4) 0.1123(3) 0.0297(9) Uani 1 1 d . . . . .
H12 H 0.8179 0.3839 0.0789 0.036 Uiso 1 1 calc R U . . .
C13 C 0.8523(5) 0.2021(4) 0.0853(4) 0.0413(11) Uani 1 1 d . . . . .
H13 H 0.9261 0.1935 0.0343 0.050 Uiso 1 1 calc R U . . .
C14 C 0.8094(5) 0.1007(4) 0.1326(4) 0.0471(13) Uani 1 1 d . . . . .
H14 H 0.8528 0.0226 0.1136 0.057 Uiso 1 1 calc R U . . .
C15 C 0.7051(5) 0.1140(4) 0.2060(4) 0.0458(13) Uani 1 1 d . . . . .
H15 H 0.6758 0.0447 0.2386 0.055 Uiso 1 1 calc R U . . .
C16 C 0.6408(5) 0.2269(4) 0.2340(3) 0.0369(11) Uani 1 1 d . . . . .
H16 H 0.5680 0.2341 0.2859 0.044 Uiso 1 1 calc R U . . .
C17 C 1.0026(4) 0.5253(4) 0.2653(3) 0.0245(9) Uani 1 1 d . . . . .
H17 H 1.0057 0.6117 0.2439 0.029 Uiso 1 1 calc R U . . .
C18 C 1.0503(4) 0.4615(4) 0.1700(3) 0.0262(9) Uani 1 1 d . . . . .
H18A H 1.0484 0.3750 0.1858 0.031 Uiso 1 1 calc R U . . .
H18B H 0.9933 0.4969 0.1211 0.031 Uiso 1 1 calc R U . . .
C19 C 1.1848(4) 0.4731(4) 0.1238(3) 0.0324(10) Uani 1 1 d . . . . .
H19A H 1.2155 0.4255 0.0649 0.039 Uiso 1 1 calc R U . . .
H19B H 1.1845 0.5587 0.1000 0.039 Uiso 1 1 calc R U . . .
C20 C 1.2744(4) 0.4293(4) 0.1979(3) 0.0350(10) Uani 1 1 d . . . . .
H20A H 1.3600 0.4418 0.1661 0.042 Uiso 1 1 calc R U . . .
H20B H 1.2813 0.3417 0.2167 0.042 Uiso 1 1 calc R U . . .
C21 C 1.2275(4) 0.4963(4) 0.2914(3) 0.0326(10) Uani 1 1 d . . . . .
H21A H 1.2275 0.5830 0.2735 0.039 Uiso 1 1 calc R U . . .
H21B H 1.2856 0.4639 0.3400 0.039 Uiso 1 1 calc R U . . .
C22 C 1.0938(4) 0.4828(4) 0.3398(3) 0.0275(9) Uani 1 1 d . . . . .
H22A H 1.0631 0.5309 0.3984 0.033 Uiso 1 1 calc R U . . .
H22B H 1.0955 0.3971 0.3640 0.033 Uiso 1 1 calc R U . . .
C23 C 0.8378(4) 0.3884(4) 0.4072(3) 0.0268(9) Uani 1 1 d . . . . .
H23 H 0.8925 0.3945 0.4554 0.032 Uiso 1 1 calc R U . . .
C24 C 0.9011(4) 0.2714(3) 0.3570(3) 0.0290(9) Uani 1 1 d . . . . .
H24A H 0.8517 0.2626 0.3067 0.035 Uiso 1 1 calc R U . . .
H24B H 0.9879 0.2761 0.3214 0.035 Uiso 1 1 calc R U . . .
C25 C 0.9088(4) 0.1613(4) 0.4342(3) 0.0349(10) Uani 1 1 d . . . . .
H25A H 0.9450 0.0873 0.3990 0.042 Uiso 1 1 calc R U . . .
H25B H 0.9666 0.1656 0.4795 0.042 Uiso 1 1 calc R U . . .
C26 C 0.7809(4) 0.1536(4) 0.4952(3) 0.0356(10) Uani 1 1 d . . . . .
H26A H 0.7905 0.0840 0.5470 0.043 Uiso 1 1 calc R U . . .
H26B H 0.7256 0.1403 0.4512 0.043 Uiso 1 1 calc R U . . .
C27 C 0.7193(5) 0.2687(4) 0.5457(3) 0.0350(10) Uani 1 1 d . . . . .
H27A H 0.7703 0.2772 0.5950 0.042 Uiso 1 1 calc R U . . .
H27B H 0.6333 0.2634 0.5826 0.042 Uiso 1 1 calc R U . . .
C28 C 0.7092(4) 0.3795(4) 0.4699(3) 0.0315(10) Uani 1 1 d . . . . .
H28A H 0.6506 0.3754 0.4252 0.038 Uiso 1 1 calc R U . . .
H28B H 0.6731 0.4529 0.5059 0.038 Uiso 1 1 calc R U . . .
C29 C 0.7814(4) 0.6454(3) 0.4083(3) 0.0256(9) Uani 1 1 d . . . . .
H29 H 0.8000 0.6050 0.4749 0.031 Uiso 1 1 calc R U . . .
C30 C 0.8478(4) 0.7509(4) 0.3824(3) 0.0309(10) Uani 1 1 d . . . . .
H30A H 0.8331 0.7917 0.3158 0.037 Uiso 1 1 calc R U . . .
H30B H 0.9406 0.7199 0.3786 0.037 Uiso 1 1 calc R U . . .
C31 C 0.7985(4) 0.8418(4) 0.4610(4) 0.0361(11) Uani 1 1 d . . . . .
H31A H 0.8229 0.8035 0.5258 0.043 Uiso 1 1 calc R U . . .
H31B H 0.8391 0.9115 0.4398 0.043 Uiso 1 1 calc R U . . .
C32 C 0.6549(4) 0.8866(4) 0.4760(4) 0.0358(11) Uani 1 1 d . . . . .
H32A H 0.6263 0.9403 0.5309 0.043 Uiso 1 1 calc R U . . .
H32B H 0.6309 0.9339 0.4138 0.043 Uiso 1 1 calc R U . . .
C33 C 0.5903(4) 0.7831(4) 0.5011(3) 0.0350(10) Uani 1 1 d . . . . .
H33A H 0.4973 0.8139 0.5070 0.042 Uiso 1 1 calc R U . . .
H33B H 0.6075 0.7406 0.5667 0.042 Uiso 1 1 calc R U . . .
C34 C 0.6374(4) 0.6951(4) 0.4206(3) 0.0303(9) Uani 1 1 d . . . . .
H34A H 0.6160 0.7367 0.3559 0.036 Uiso 1 1 calc R U . . .
H34B H 0.5936 0.6273 0.4390 0.036 Uiso 1 1 calc R U . . .
N1 N 0.4459(4) 0.7471(4) 0.1143(4) 0.0473(11) Uani 1 1 d . . . . .
O1 O 0.5199(8) 0.9029(8) 0.2336(7) 0.076(2) Uani 0.55 1 d . . P A 1
H1A H 0.5929 0.8823 0.1993 0.115 Uiso 0.55 1 calc R U P A 1
P1 P 0.83250(10) 0.52722(9) 0.31754(8) 0.0230(2) Uani 1 1 d . . . . .
Ni1 Ni 0.71188(5) 0.57485(5) 0.20357(4) 0.02528(13) Uani 1 1 d . . . . .
I1 I 0.79640(3) 0.75198(3) 0.10352(2) 0.03616(11) Uani 1 1 d . . . . .
O1A O 0.5053(8) 0.9773(8) 0.1277(12) 0.108(4) Uani 0.45 1 d D U P A 2
H1A1 H 0.5381 0.9356 0.0791 0.162 Uiso 0.45 1 calc R U P A 2
C3A C 0.1540(12) 1.0545(11) 0.1820(14) 0.068(4) Uani 0.45 1 d D U P A 2
H3A1 H 0.0929 1.1042 0.2321 0.082 Uiso 0.45 1 calc R U P A 2
H3A2 H 0.1370 1.0915 0.1149 0.082 Uiso 0.45 1 calc R U P A 2
C4A C 0.1266(10) 0.9408(12) 0.1959(15) 0.062(4) Uani 0.45 1 d D U P A 2
H4A1 H 0.0516 0.9467 0.1647 0.074 Uiso 0.45 1 calc R U P A 2
H4A2 H 0.1004 0.9215 0.2690 0.074 Uiso 0.45 1 calc R U P A 2
C1A C 0.3865(10) 0.9529(12) 0.1707(16) 0.109(7) Uani 0.45 1 d D U P A 2
H1Z1 H 0.3968 0.9127 0.2392 0.131 Uiso 0.45 1 calc R U P A 2
C5A C 0.2254(11) 0.8365(9) 0.1578(13) 0.057(4) Uani 0.45 1 d D U P A 2
H5A1 H 0.1982 0.8082 0.1023 0.069 Uiso 0.45 1 calc R U P A 2
H5A2 H 0.2316 0.7698 0.2122 0.069 Uiso 0.45 1 calc R U P A 2
C2A C 0.2870(11) 1.0646(10) 0.1890(15) 0.081(5) Uani 0.45 1 d D U P A 2
H2A1 H 0.3104 1.1308 0.1395 0.097 Uiso 0.45 1 calc R U P A 2
H2A2 H 0.2853 1.0870 0.2567 0.097 Uiso 0.45 1 calc R U P A 2
C6A C 0.3563(9) 0.8632(10) 0.1200(13) 0.074(4) Uani 0.45 1 d D U P A 2
H6A H 0.3563 0.8985 0.0489 0.088 Uiso 0.45 1 calc R U P A 2
H10 H 0.555(4) 0.450(3) 0.278(3) 0.023(10) Uiso 1 1 d . . . . .
H9 H 0.598(3) 0.538(3) 0.074(3) 0.015(10) Uiso 1 1 d . . . . .
H8 H 0.456(5) 0.662(4) 0.238(4) 0.048(15) Uiso 1 1 d . . . . .

loop_
_atom_site_aniso_label
_atom_site_aniso_U_11
_atom_site_aniso_U_22
_atom_site_aniso_U_33
_atom_site_aniso_U_23
_atom_site_aniso_U_13
_atom_site_aniso_U_12
C1 0.065(8) 0.022(5) 0.050(6) -0.006(4) 0.032(6) 0.010(5)
C2 0.114(11) 0.031(6) 0.073(9) -0.020(6) -0.025(8) 0.024(6)
C3 0.056(9) 0.089(10) 0.116(12) -0.065(9) -0.019(9) -0.005(8)
C4 0.066(8) 0.025(8) 0.112(11) -0.009(9) -0.005(7) 0.020(6)
C5 0.055(8) 0.074(10) 0.086(10) -0.019(9) -0.037(7) 0.032(7)
C6 0.027(4) 0.024(4) 0.010(4) -0.004(3) -0.004(3) 0.004(3)
C7 0.062(4) 0.031(3) 0.101(5) 0.006(3) -0.050(4) -0.009(3)
C8 0.021(2) 0.042(3) 0.058(3) -0.022(3) -0.006(2) -0.009(2)
C9 0.020(2) 0.036(2) 0.034(3) -0.012(2) -0.0047(18) -0.0088(18)
C10 0.028(2) 0.044(3) 0.022(2) -0.0047(19) -0.0040(18) -0.019(2)
C11 0.036(2) 0.029(2) 0.027(2) 0.0028(18) -0.0163(19) -0.0161(19)
C12 0.036(2) 0.028(2) 0.027(2) 0.0025(18) -0.0088(19) -0.0122(19)
C13 0.044(3) 0.036(3) 0.044(3) 0.001(2) -0.018(2) -0.006(2)
C14 0.062(4) 0.027(3) 0.056(3) 0.001(2) -0.028(3) -0.007(2)
C15 0.071(4) 0.033(3) 0.047(3) 0.012(2) -0.033(3) -0.026(3)
C16 0.047(3) 0.045(3) 0.028(2) 0.006(2) -0.012(2) -0.028(2)
C17 0.022(2) 0.024(2) 0.029(2) -0.0031(17) -0.0040(17) -0.0078(16)
C18 0.025(2) 0.027(2) 0.028(2) -0.0041(17) -0.0044(17) -0.0083(17)
C19 0.033(2) 0.034(2) 0.032(2) -0.0111(19) 0.0013(19) -0.0121(19)
C20 0.023(2) 0.044(3) 0.040(3) -0.010(2) -0.0017(19) -0.011(2)
C21 0.031(2) 0.036(2) 0.036(3) -0.005(2) -0.0100(19) -0.0136(19)
C22 0.026(2) 0.030(2) 0.028(2) -0.0036(18) -0.0045(17) -0.0087(18)
C23 0.031(2) 0.029(2) 0.026(2) -0.0001(17) -0.0101(18) -0.0136(18)
C24 0.032(2) 0.024(2) 0.032(2) -0.0001(18) -0.0068(19) -0.0106(18)
C25 0.039(3) 0.026(2) 0.041(3) -0.001(2) -0.010(2) -0.0084(19)
C26 0.042(3) 0.035(3) 0.032(3) 0.004(2) -0.010(2) -0.014(2)
C27 0.045(3) 0.035(2) 0.028(2) -0.0012(19) -0.006(2) -0.016(2)
C28 0.035(2) 0.034(2) 0.028(2) -0.0054(19) 0.0000(19) -0.0153(19)
C29 0.027(2) 0.023(2) 0.026(2) -0.0058(17) -0.0033(17) -0.0051(17)
C30 0.031(2) 0.029(2) 0.035(2) -0.0061(19) -0.0043(19) -0.0091(18)
C31 0.035(3) 0.027(2) 0.048(3) -0.012(2) -0.005(2) -0.0074(19)
C32 0.034(2) 0.026(2) 0.047(3) -0.013(2) -0.008(2) 0.0008(19)
C33 0.033(2) 0.034(2) 0.037(3) -0.010(2) -0.003(2) -0.005(2)
C34 0.025(2) 0.030(2) 0.035(2) -0.0087(19) -0.0025(18) -0.0047(18)
N1 0.035(2) 0.038(2) 0.074(3) -0.021(2) -0.021(2) 0.0001(18)
O1 0.065(5) 0.074(5) 0.096(6) -0.035(5) -0.001(5) -0.023(5)
P1 0.0232(5) 0.0227(5) 0.0251(6) -0.0038(4) -0.0042(4) -0.0078(4)
Ni1 0.0240(3) 0.0282(3) 0.0264(3) -0.0037(2) -0.0058(2) -0.0092(2)
I1 0.04058(18) 0.03452(17) 0.03653(18) 0.00723(12) -0.01259(13) -0.01546(13)
O1A 0.080(6) 0.034(5) 0.221(13) -0.003(7) -0.071(7) -0.003(5)
C3A 0.073(8) 0.033(7) 0.082(11) -0.017(7) 0.000(7) 0.015(6)
C4A 0.065(7) 0.029(7) 0.081(9) -0.009(6) -0.029(6) 0.025(5)
C1A 0.077(8) 0.047(8) 0.207(17) -0.040(9) -0.019(8) -0.010(6)
C5A 0.057(6) 0.025(6) 0.069(9) 0.002(5) -0.004(6) 0.021(5)
C2A 0.088(8) 0.036(7) 0.116(15) -0.013(8) -0.037(8) 0.010(6)
C6A 0.056(7) 0.027(6) 0.129(12) -0.008(8) -0.018(7) 0.010(5)

loop_
_atom_type_symbol
_atom_type_description
_atom_type_scat_dispersion_real
_atom_type_scat_dispersion_imag
_atom_type_scat_source
C C 0.0033 0.0016 'International Tables Vol C Tables 4.2.6.8 and 6.1.1.4'
H H 0.0000 0.0000 'International Tables Vol C Tables 4.2.6.8 and 6.1.1.4'
N N 0.0061 0.0033 'International Tables Vol C Tables 4.2.6.8 and 6.1.1.4'
O O 0.0106 0.0060 'International Tables Vol C Tables 4.2.6.8 and 6.1.1.4'
P P 0.1023 0.0942 'International Tables Vol C Tables 4.2.6.8 and 6.1.1.4'
Ni Ni 0.3393 1.1124 'International Tables Vol C Tables 4.2.6.8 and 6.1.1.4'
I I -0.4742 1.8119 'International Tables Vol C Tables 4.2.6.8 and 6.1.1.4'

loop_
_geom_angle_atom_site_label_1
_geom_angle_atom_site_label_2
_geom_angle_atom_site_label_3
_geom_angle
_geom_angle_site_symmetry_1
_geom_angle_site_symmetry_3
_geom_angle_publ_flag
O1 C1 C2 99.5(8) . . ?
O1 C1 C6 103.5(7) . . ?
C2 C1 C6 105.7(7) . . ?
O1 C1 H1 115.4 . . ?
C2 C1 H1 115.4 . . ?
C6 C1 H1 115.4 . . ?
C3 C2 C1 113.1(9) . . ?
C3 C2 H2A 109.0 . . ?
C1 C2 H2A 109.0 . . ?
C3 C2 H2B 109.0 . . ?
C1 C2 H2B 109.0 . . ?
H2A C2 H2B 107.8 . . ?
C2 C3 C4 115.5(10) . . ?
C2 C3 H3A 108.4 . . ?
C4 C3 H3A 108.4 . . ?
C2 C3 H3B 108.4 . . ?
C4 C3 H3B 108.4 . . ?
H3A C3 H3B 107.5 . . ?
C3 C4 C5 111.7(8) . . ?
C3 C4 H4A 109.3 . . ?
C5 C4 H4A 109.3 . . ?
C3 C4 H4B 109.3 . . ?
C5 C4 H4B 109.3 . . ?
H4A C4 H4B 107.9 . . ?
C6 C5 C4 109.0(8) . . ?
C6 C5 H5A 109.9 . . ?
C4 C5 H5A 109.9 . . ?
C6 C5 H5B 109.9 . . ?
C4 C5 H5B 109.9 . . ?
H5A C5 H5B 108.3 . . ?
N1 C6 C5 113.0(6) . . ?
N1 C6 C1 103.0(5) . . ?
C5 C6 C1 109.6(7) . . ?
N1 C6 H6 110.3 . . ?
C5 C6 H6 110.3 . . ?
C1 C6 H6 110.3 . . ?
N1 C7 H7A 109.5 . . ?
N1 C7 H7B 109.5 . . ?
H7A C7 H7B 109.5 . . ?
N1 C7 H7C 109.5 . . ?
H7A C7 H7C 109.5 . . ?
H7B C7 H7C 109.5 . . ?
N1 C8 C9 128.7(5) . . ?
N1 C8 Ni1 130.3(3) . . ?
C9 C8 Ni1 54.1(2) . . ?
N1 C8 H8 109(3) . . ?
C9 C8 H8 122(3) . . ?
Ni1 C8 H8 94(3) . . ?
C8 C9 C10 118.8(4) . . ?
C8 C9 Ni1 92.0(3) . . ?
C10 C9 Ni1 67.1(2) . . ?
C8 C9 H9 118(2) . . ?
C10 C9 H9 123(2) . . ?
Ni1 C9 H9 114(2) . . ?
C9 C10 C11 120.1(4) . . ?
C9 C10 Ni1 70.4(2) . . ?
C11 C10 Ni1 117.8(3) . . ?
C9 C10 H10 117(2) . . ?
C11 C10 H10 113(2) . . ?
Ni1 C10 H10 113(2) . . ?
C12 C11 C16 117.2(4) . . ?
C12 C11 C10 121.1(4) . . ?
C16 C11 C10 121.7(4) . . ?
C13 C12 C11 121.3(4) . . ?
C13 C12 H12 119.3 . . ?
C11 C12 H12 119.3 . . ?
C12 C13 C14 120.1(5) . . ?
C12 C13 H13 120.0 . . ?
C14 C13 H13 120.0 . . ?
C15 C14 C13 119.4(5) . . ?
C15 C14 H14 120.3 . . ?
C13 C14 H14 120.3 . . ?
C14 C15 C16 120.9(4) . . ?
C14 C15 H15 119.5 . . ?
C16 C15 H15 119.5 . . ?
C15 C16 C11 121.1(4) . . ?
C15 C16 H16 119.5 . . ?
C11 C16 H16 119.5 . . ?
C18 C17 C22 111.8(3) . . ?
C18 C17 P1 112.7(3) . . ?
C22 C17 P1 115.7(3) . . ?
C18 C17 H17 105.2 . . ?
C22 C17 H17 105.2 . . ?
P1 C17 H17 105.2 . . ?
C19 C18 C17 111.2(3) . . ?
C19 C18 H18A 109.4 . . ?
C17 C18 H18A 109.4 . . ?
C19 C18 H18B 109.4 . . ?
C17 C18 H18B 109.4 . . ?
H18A C18 H18B 108.0 . . ?
C20 C19 C18 111.8(4) . . ?
C20 C19 H19A 109.3 . . ?
C18 C19 H19A 109.3 . . ?
C20 C19 H19B 109.3 . . ?
C18 C19 H19B 109.3 . . ?
H19A C19 H19B 107.9 . . ?
C19 C20 C21 110.9(4) . . ?
C19 C20 H20A 109.5 . . ?
C21 C20 H20A 109.5 . . ?
C19 C20 H20B 109.5 . . ?
C21 C20 H20B 109.5 . . ?
H20A C20 H20B 108.0 . . ?
C20 C21 C22 110.7(3) . . ?
C20 C21 H21A 109.5 . . ?
C22 C21 H21A 109.5 . . ?
C20 C21 H21B 109.5 . . ?
C22 C21 H21B 109.5 . . ?
H21A C21 H21B 108.1 . . ?
C21 C22 C17 111.1(3) . . ?
C21 C22 H22A 109.4 . . ?
C17 C22 H22A 109.4 . . ?
C21 C22 H22B 109.4 . . ?
C17 C22 H22B 109.4 . . ?
H22A C22 H22B 108.0 . . ?
C28 C23 C24 110.6(3) . . ?
C28 C23 P1 113.4(3) . . ?
C24 C23 P1 113.3(3) . . ?
C28 C23 H23 106.3 . . ?
C24 C23 H23 106.3 . . ?
P1 C23 H23 106.3 . . ?
C25 C24 C23 111.3(3) . . ?
C25 C24 H24A 109.4 . . ?
C23 C24 H24A 109.4 . . ?
C25 C24 H24B 109.4 . . ?
C23 C24 H24B 109.4 . . ?
H24A C24 H24B 108.0 . . ?
C26 C25 C24 111.9(4) . . ?
C26 C25 H25A 109.2 . . ?
C24 C25 H25A 109.2 . . ?
C26 C25 H25B 109.2 . . ?
C24 C25 H25B 109.2 . . ?
H25A C25 H25B 107.9 . . ?
C25 C26 C27 110.6(4) . . ?
C25 C26 H26A 109.5 . . ?
C27 C26 H26A 109.5 . . ?
C25 C26 H26B 109.5 . . ?
C27 C26 H26B 109.5 . . ?
H26A C26 H26B 108.1 . . ?
C26 C27 C28 111.7(4) . . ?
C26 C27 H27A 109.3 . . ?
C28 C27 H27A 109.3 . . ?
C26 C27 H27B 109.3 . . ?
C28 C27 H27B 109.3 . . ?
H27A C27 H27B 107.9 . . ?
C23 C28 C27 111.5(4) . . ?
C23 C28 H28A 109.3 . . ?
C27 C28 H28A 109.3 . . ?
C23 C28 H28B 109.3 . . ?
C27 C28 H28B 109.3 . . ?
H28A C28 H28B 108.0 . . ?
C30 C29 C34 108.9(3) . . ?
C30 C29 P1 115.7(3) . . ?
C34 C29 P1 109.9(3) . . ?
C30 C29 H29 107.3 . . ?
C34 C29 H29 107.3 . . ?
P1 C29 H29 107.3 . . ?
C29 C30 C31 111.2(3) . . ?
C29 C30 H30A 109.4 . . ?
C31 C30 H30A 109.4 . . ?
C29 C30 H30B 109.4 . . ?
C31 C30 H30B 109.4 . . ?
H30A C30 H30B 108.0 . . ?
C32 C31 C30 112.2(4) . . ?
C32 C31 H31A 109.2 . . ?
C30 C31 H31A 109.2 . . ?
C32 C31 H31B 109.2 . . ?
C30 C31 H31B 109.2 . . ?
H31A C31 H31B 107.9 . . ?
C33 C32 C31 110.8(4) . . ?
C33 C32 H32A 109.5 . . ?
C31 C32 H32A 109.5 . . ?
C33 C32 H32B 109.5 . . ?
C31 C32 H32B 109.5 . . ?
H32A C32 H32B 108.1 . . ?
C32 C33 C34 110.8(4) . . ?
C32 C33 H33A 109.5 . . ?
C34 C33 H33A 109.5 . . ?
C32 C33 H33B 109.5 . . ?
C34 C33 H33B 109.5 . . ?
H33A C33 H33B 108.1 . . ?
C33 C34 C29 111.5(3) . . ?
C33 C34 H34A 109.3 . . ?
C29 C34 H34A 109.3 . . ?
C33 C34 H34B 109.3 . . ?
C29 C34 H34B 109.3 . . ?
H34A C34 H34B 108.0 . . ?
C8 N1 C7 119.1(4) . . ?
C8 N1 C6A 142.2(8) . . ?
C7 N1 C6A 98.7(8) . . ?
C8 N1 C6 112.4(5) . . ?
C7 N1 C6 128.4(5) . . ?
C1 O1 H1A 109.5 . . ?
C17 P1 C23 104.02(18) . . ?
C17 P1 C29 105.38(18) . . ?
C23 P1 C29 99.95(18) . . ?
C17 P1 Ni1 113.11(13) . . ?
C23 P1 Ni1 123.54(13) . . ?
C29 P1 Ni1 108.84(13) . . ?
C10 Ni1 C9 42.50(17) . . ?
C10 Ni1 P1 108.52(13) . . ?
C9 Ni1 P1 150.84(14) . . ?
C10 Ni1 C8 65.13(17) . . ?
C9 Ni1 C8 33.87(16) . . ?
P1 Ni1 C8 146.04(13) . . ?
C10 Ni1 I1 150.18(13) . . ?
C9 Ni1 I1 108.82(13) . . ?
P1 Ni1 I1 100.33(3) . . ?
C8 Ni1 I1 94.74(12) . . ?
C1A O1A H1A1 109.5 . . ?
C4A C3A C2A 118.7(10) . . ?
C4A C3A H3A1 107.6 . . ?
C2A C3A H3A1 107.6 . . ?
C4A C3A H3A2 107.6 . . ?
C2A C3A H3A2 107.6 . . ?
H3A1 C3A H3A2 107.1 . . ?
C3A C4A C5A 119.5(9) . . ?
C3A C4A H4A1 107.5 . . ?
C5A C4A H4A1 107.5 . . ?
C3A C4A H4A2 107.5 . . ?
C5A C4A H4A2 107.5 . . ?
H4A1 C4A H4A2 107.0 . . ?
O1A C1A C6A 111.9(10) . . ?
O1A C1A C2A 112.3(9) . . ?
C6A C1A C2A 116.9(9) . . ?
O1A C1A H1Z1 104.8 . . ?
C6A C1A H1Z1 104.8 . . ?
C2A C1A H1Z1 104.8 . . ?
C4A C5A C6A 114.3(8) . . ?
C4A C5A H5A1 108.7 . . ?
C6A C5A H5A1 108.7 . . ?
C4A C5A H5A2 108.7 . . ?
C6A C5A H5A2 108.7 . . ?
H5A1 C5A H5A2 107.6 . . ?
C1A C2A C3A 114.4(8) . . ?
C1A C2A H2A1 108.7 . . ?
C3A C2A H2A1 108.6 . . ?
C1A C2A H2A2 108.6 . . ?
C3A C2A H2A2 108.7 . . ?
H2A1 C2A H2A2 107.6 . . ?
N1 C6A C1A 117.1(10) . . ?
N1 C6A C5A 106.5(8) . . ?
C1A C6A C5A 115.6(8) . . ?
N1 C6A H6A 105.6 . . ?
C1A C6A H6A 105.6 . . ?
C5A C6A H6A 105.6 . . ?

loop_
_geom_bond_atom_site_label_1
_geom_bond_atom_site_label_2
_geom_bond_distance
_geom_bond_site_symmetry_2
_geom_bond_publ_flag
C1 O1 1.444(14) . ?
C1 C2 1.532(8) . ?
C1 C6 1.675(8) . ?
C1 H1 1.0000 . ?
C2 C3 1.470(9) . ?
C2 H2A 0.9900 . ?
C2 H2B 0.9900 . ?
C3 C4 1.521(9) . ?
C3 H3A 0.9900 . ?
C3 H3B 0.9900 . ?
C4 C5 1.530(9) . ?
C4 H4A 0.9900 . ?
C4 H4B 0.9900 . ?
C5 C6 1.510(8) . ?
C5 H5A 0.9900 . ?
C5 H5B 0.9900 . ?
C6 N1 1.509(8) . ?
C6 H6 1.0000 . ?
C7 N1 1.435(7) . ?
C7 H7A 0.9800 . ?
C7 H7B 0.9800 . ?
C7 H7C 0.9800 . ?
C8 N1 1.301(6) . ?
C8 C9 1.379(6) . ?
C8 Ni1 2.473(4) . ?
C8 H8 0.95(5) . ?
C9 C10 1.437(6) . ?
C9 Ni1 2.004(4) . ?
C9 H9 0.90(4) . ?
C10 C11 1.472(6) . ?
C10 Ni1 1.959(4) . ?
C10 H10 0.95(4) . ?
C11 C12 1.391(6) . ?
C11 C16 1.394(6) . ?
C12 C13 1.375(6) . ?
C12 H12 0.9500 . ?
C13 C14 1.389(7) . ?
C13 H13 0.9500 . ?
C14 C15 1.353(7) . ?
C14 H14 0.9500 . ?
C15 C16 1.380(7) . ?
C15 H15 0.9500 . ?
C16 H16 0.9500 . ?
C17 C18 1.517(5) . ?
C17 C22 1.526(5) . ?
C17 P1 1.860(4) . ?
C17 H17 1.0000 . ?
C18 C19 1.516(5) . ?
C18 H18A 0.9900 . ?
C18 H18B 0.9900 . ?
C19 C20 1.511(6) . ?
C19 H19A 0.9900 . ?
C19 H19B 0.9900 . ?
C20 C21 1.517(6) . ?
C20 H20A 0.9900 . ?
C20 H20B 0.9900 . ?
C21 C22 1.520(6) . ?
C21 H21A 0.9900 . ?
C21 H21B 0.9900 . ?
C22 H22A 0.9900 . ?
C22 H22B 0.9900 . ?
C23 C28 1.516(6) . ?
C23 C24 1.537(6) . ?
C23 P1 1.866(4) . ?
C23 H23 1.0000 . ?
C24 C25 1.526(6) . ?
C24 H24A 0.9900 . ?
C24 H24B 0.9900 . ?
C25 C26 1.498(6) . ?
C25 H25A 0.9900 . ?
C25 H25B 0.9900 . ?
C26 C27 1.518(6) . ?
C26 H26A 0.9900 . ?
C26 H26B 0.9900 . ?
C27 C28 1.520(6) . ?
C27 H27A 0.9900 . ?
C27 H27B 0.9900 . ?
C28 H28A 0.9900 . ?
C28 H28B 0.9900 . ?
C29 C30 1.527(6) . ?
C29 C34 1.533(6) . ?
C29 P1 1.871(4) . ?
C29 H29 1.0000 . ?
C30 C31 1.528(6) . ?
C30 H30A 0.9900 . ?
C30 H30B 0.9900 . ?
C31 C32 1.520(6) . ?
C31 H31A 0.9900 . ?
C31 H31B 0.9900 . ?
C32 C33 1.494(6) . ?
C32 H32A 0.9900 . ?
C32 H32B 0.9900 . ?
C33 C34 1.522(6) . ?
C33 H33A 0.9900 . ?
C33 H33B 0.9900 . ?
C34 H34A 0.9900 . ?
C34 H34B 0.9900 . ?
N1 C6A 1.452(11) . ?
O1 H1A 0.8400 . ?
P1 Ni1 2.1812(11) . ?
Ni1 I1 2.5476(6) . ?
O1A C1A 1.398(9) . ?
O1A H1A1 0.8400 . ?
C3A C4A 1.389(17) . ?
C3A C2A 1.522(16) . ?
C3A H3A1 0.9900 . ?
C3A H3A2 0.9900 . ?
C4A C5A 1.481(15) . ?
C4A H4A1 0.9900 . ?
C4A H4A2 0.9900 . ?
C1A C6A 1.453(9) . ?
C1A C2A 1.482(9) . ?
C1A H1Z1 1.0000 . ?
C5A C6A 1.519(9) . ?
C5A H5A1 0.9900 . ?
C5A H5A2 0.9900 . ?
C2A H2A1 0.9900 . ?
C2A H2A2 0.9900 . ?
C6A H6A 1.0000 . ?
